data_4074193
loop_
_publ_author_name
'Arunachalampillai, Athimoolam'
'Crewdson, Patrick'
'Korobkov, Ilia'
'Gambarotta, Sandro'

_publ_section_title
;
 Ring Opening and C&#x2212;O and C&#x2212;N Bond Cleavage by Transient
 Reduced Thorium Species
;
_journal_issue 16
_journal_name_full Organometallics
_journal_page_first 3856
_journal_paper_doi 10.1021/om060454q
_journal_volume 25
_journal_year 2006
_chemical_formula_sum 'C51.74 H60.06 K2 N3 O3'
_chemical_formula_weight 850.20
_chemical_name_systematic
; 
 ? 
;
_space_group_IT_number 14
_symmetry_cell_setting monoclinic
_symmetry_space_group_name_Hall '-P 2ybc'
_symmetry_space_group_name_H-M 'P 1 21/c 1'
_atom_sites_solution_hydrogens geom
_atom_sites_solution_primary direct
_atom_sites_solution_secondary difmap
_audit_creation_method SHELXL-97
_cell_angle_alpha 90.00
_cell_angle_beta 92.454(4)
_cell_angle_gamma 90.00
_cell_formula_units_Z 4
_cell_length_a 11.912(2)
_cell_length_b 16.888(3)
_cell_length_c 22.019(4)
_cell_measurement_reflns_used 107
_cell_measurement_temperature 208(2)
_cell_measurement_theta_max 23.26
_cell_measurement_theta_min 1.52
_cell_volume 4425.5(13)
_computing_cell_refinement 'SMART, Bruker (2000)'
_computing_data_collection 'SMART, Bruker (2000)'
_computing_data_reduction 'XPREP, Bruker (2000)'
_computing_molecular_graphics 'SHELXTL, Bruker (2000)'
_computing_publication_material 'SHELXTL, Bruker (2000)'
_computing_structure_refinement 'SHELXL-97 (Sheldrick, 1997)'
_computing_structure_solution 'SHELXS-97 (Sheldrick, 1990)'
_diffrn_ambient_temperature 208(2)
_diffrn_measured_fraction_theta_full 0.951
_diffrn_measured_fraction_theta_max 0.951
_diffrn_measurement_device_type 'CCD area detector'
_diffrn_measurement_method 'phi and omega scans'
_diffrn_radiation_monochromator graphite
_diffrn_radiation_source 'fine-focus sealed tube'
_diffrn_radiation_type MoK\a
_diffrn_radiation_wavelength 0.71073
_diffrn_reflns_av_R_equivalents 0.0583
_diffrn_reflns_av_sigmaI/netI 0.1172
_diffrn_reflns_limit_h_max 13
_diffrn_reflns_limit_h_min -7
_diffrn_reflns_limit_k_max 16
_diffrn_reflns_limit_k_min -18
_diffrn_reflns_limit_l_max 23
_diffrn_reflns_limit_l_min -23
_diffrn_reflns_number 10045
_diffrn_reflns_theta_full 23.26
_diffrn_reflns_theta_max 23.26
_diffrn_reflns_theta_min 1.52
_diffrn_standards_decay_% <1
_exptl_absorpt_coefficient_mu 0.258
_exptl_absorpt_correction_T_max 0.9623
_exptl_absorpt_correction_T_min 0.9383
_exptl_absorpt_correction_type multi-scan
_exptl_absorpt_process_details 'SADABS, Bruker (2000)'
_exptl_crystal_colour colourless
_exptl_crystal_density_diffrn 1.222
_exptl_crystal_density_method 'not measured'
_exptl_crystal_description Block
_exptl_crystal_F_000 1731
_exptl_crystal_size_max 0.25
_exptl_crystal_size_mid 0.20
_exptl_crystal_size_min 0.15
_refine_diff_density_max 0.358
_refine_diff_density_min -0.207
_refine_diff_density_rms 0.054
_refine_ls_extinction_method none
_refine_ls_goodness_of_fit_ref 1.015
_refine_ls_hydrogen_treatment constr
_refine_ls_matrix_type full
_refine_ls_number_parameters 496
_refine_ls_number_reflns 6043
_refine_ls_number_restraints 0
_refine_ls_restrained_S_all 1.015
_refine_ls_R_factor_all 0.1350
_refine_ls_R_factor_gt 0.0737
_refine_ls_shift/su_max 0.001
_refine_ls_shift/su_mean 0.001
_refine_ls_structure_factor_coef Fsqd
_refine_ls_weighting_details 'calc w=1/[\s^2^(Fo^2^)+(0.0544P)^2^+3.6566P] where P=(Fo^2^+2Fc^2^)/3'
_refine_ls_weighting_scheme calc
_refine_ls_wR_factor_gt 0.1366
_refine_ls_wR_factor_ref 0.1555
_reflns_number_gt 3587
_reflns_number_total 6043
_reflns_threshold_expression >2sigma(I)
_cod_data_source_file om060454qrom20060523_021707.cif
_cod_data_source_block complex_1_sg2316sqz
_cod_depositor_comments
;
The following automatic conversions were performed:

'_symmetry_cell_setting' value 'Monoclinic' changed to 'monoclinic'
according to /home/saulius/struct/CIF-dictionaries/cif_core.dic
dictionary named 'cif_core.dic' version 2.4.1 from 2010-06-29.

Automatic conversion script
Id: cif_fix_values 1715 2011-07-08 13:25:40Z adriana 
;
_cod_original_sg_symbol_H-M P2(1)/c
_cod_database_code 4074193

loop_
_symmetry_equiv_pos_as_xyz
'x, y, z'
'-x, y+1/2, -z+1/2'
'-x, -y, -z'
'x, -y-1/2, z-1/2'

loop_
_atom_site_label
_atom_site_type_symbol
_atom_site_fract_x
_atom_site_fract_y
_atom_site_fract_z
_atom_site_U_iso_or_equiv
_atom_site_adp_type
_atom_site_occupancy
_atom_site_symmetry_multiplicity
_atom_site_calc_flag
_atom_site_refinement_flags
K1 K 0.51678(9) 0.04507(7) 0.90420(5) 0.0334(3) Uani 1 1 d .
K2 K 0.45829(10) 0.19647(7) 0.68254(6) 0.0430(4) Uani 1 1 d .
N1 N 0.5484(3) 0.1182(2) 1.02134(18) 0.0311(11) Uani 1 1 d .
N2 N 0.7291(3) 0.1426(2) 0.91814(17) 0.0209(9) Uani 1 1 d .
N3 N 0.5198(3) 0.1655(2) 0.81820(18) 0.0323(11) Uani 1 1 d .
C1 C 0.4676(4) 0.1317(3) 1.0629(2) 0.0308(13) Uani 1 1 d .
H1 H 0.3911 0.1396 1.0523 0.037 Uiso 1 1 calc R
C2 C 0.5117(4) 0.1323(3) 1.1217(2) 0.0327(13) Uani 1 1 d .
H2 H 0.4724 0.1399 1.1574 0.039 Uiso 1 1 calc R
C3 C 0.6276(4) 0.1193(3) 1.1173(2) 0.0319(13) Uani 1 1 d .
H3 H 0.6814 0.1158 1.1497 0.038 Uiso 1 1 calc R
C4 C 0.6471(4) 0.1125(3) 1.0558(2) 0.0270(12) Uani 1 1 d .
C5 C 0.7608(4) 0.0954(3) 1.0284(2) 0.0285(13) Uani 1 1 d .
C6 C 0.7541(4) 0.0824(3) 0.9597(2) 0.0231(12) Uani 1 1 d .
C7 C 0.7845(4) 0.0173(3) 0.9267(2) 0.0270(12) Uani 1 1 d .
H7 H 0.8057 -0.0323 0.9428 0.032 Uiso 1 1 calc R
C8 C 0.7781(4) 0.0381(3) 0.8642(2) 0.0295(13) Uani 1 1 d .
H8 H 0.7944 0.0046 0.8316 0.035 Uiso 1 1 calc R
C9 C 0.7441(4) 0.1155(3) 0.8598(2) 0.0239(12) Uani 1 1 d .
C10 C 0.6918(4) 0.2227(3) 0.9341(2) 0.0386(14) Uani 1 1 d .
H10A H 0.7566 0.2572 0.9393 0.058 Uiso 1 1 calc R
H10B H 0.6523 0.2206 0.9717 0.058 Uiso 1 1 calc R
H10C H 0.6419 0.2430 0.9018 0.058 Uiso 1 1 calc R
C11 C 0.7260(4) 0.1662(3) 0.8022(2) 0.0256(12) Uani 1 1 d .
C12 C 0.6111(4) 0.2076(3) 0.8009(2) 0.0279(12) Uani 1 1 d .
C13 C 0.5836(4) 0.2859(3) 0.7894(2) 0.0348(14) Uani 1 1 d .
H13 H 0.6322 0.3262 0.7771 0.042 Uiso 1 1 calc R
C14 C 0.4690(5) 0.2932(3) 0.7998(2) 0.0403(14) Uani 1 1 d .
H14 H 0.4249 0.3391 0.7957 0.048 Uiso 1 1 calc R
C15 C 0.4341(4) 0.2190(3) 0.8171(2) 0.0388(14) Uani 1 1 d .
H15 H 0.3601 0.2067 0.8269 0.047 Uiso 1 1 calc R
C16 C 0.9529(4) 0.1562(3) 1.0123(2) 0.0385(14) Uani 1 1 d .
H16A H 0.9670 0.1124 0.9874 0.046 Uiso 1 1 calc R
C17 C 1.0340(5) 0.2135(3) 1.0207(3) 0.0487(16) Uani 1 1 d .
H17A H 1.1031 0.2083 1.0020 0.058 Uiso 1 1 calc R
C18 C 1.0143(5) 0.2783(4) 1.0564(3) 0.0521(17) Uani 1 1 d .
H18A H 1.0697 0.3176 1.0621 0.063 Uiso 1 1 calc R
C19 C 0.9128(5) 0.2854(3) 1.0837(2) 0.0496(16) Uani 1 1 d .
H19A H 0.8984 0.3297 1.1080 0.060 Uiso 1 1 calc R
C20 C 0.8322(4) 0.2270(3) 1.0751(2) 0.0334(13) Uani 1 1 d .
H20A H 0.7633 0.2322 1.0940 0.040 Uiso 1 1 calc R
C21 C 0.8506(4) 0.1616(3) 1.0398(2) 0.0274(12) Uani 1 1 d .
C22 C 0.8949(4) 0.0102(3) 1.0977(2) 0.0340(13) Uani 1 1 d .
H22 H 0.9432 0.0538 1.1034 0.041 Uiso 1 1 calc R
C23 C 0.8007(4) 0.0174(3) 1.0596(2) 0.0256(12) Uani 1 1 d .
C24 C 0.7334(4) -0.0504(3) 1.0511(2) 0.0297(13) Uani 1 1 d .
H24 H 0.6697 -0.0476 1.0245 0.036 Uiso 1 1 calc R
C25 C 0.9005(4) 0.2444(3) 0.8430(2) 0.0350(13) Uani 1 1 d .
H25A H 0.9024 0.2135 0.8785 0.042 Uiso 1 1 calc R
C26 C 0.9797(4) 0.3047(3) 0.8362(3) 0.0443(15) Uani 1 1 d .
H26A H 1.0337 0.3148 0.8676 0.053 Uiso 1 1 calc R
C27 C 0.9789(5) 0.3490(3) 0.7840(3) 0.0488(17) Uani 1 1 d .
H27A H 1.0316 0.3898 0.7799 0.059 Uiso 1 1 calc R
C28 C 0.9011(5) 0.3338(3) 0.7376(3) 0.0457(15) Uani 1 1 d .
H28A H 0.9013 0.3636 0.7015 0.055 Uiso 1 1 calc R
C29 C 0.8228(4) 0.2747(3) 0.7440(2) 0.0344(13) Uani 1 1 d .
H29A H 0.7706 0.2641 0.7118 0.041 Uiso 1 1 calc R
C30 C 0.8192(4) 0.2304(3) 0.7971(2) 0.0305(13) Uani 1 1 d .
C31 C 0.8417(5) 0.0904(3) 0.7242(2) 0.0387(14) Uani 1 1 d .
H31A H 0.9060 0.1177 0.7391 0.046 Uiso 1 1 calc R
C32 C 0.8516(5) 0.0349(3) 0.6792(3) 0.0465(16) Uani 1 1 d .
H32A H 0.9225 0.0247 0.6637 0.056 Uiso 1 1 calc R
C33 C 0.7591(6) -0.0059(3) 0.6565(3) 0.0559(18) Uani 1 1 d .
H33A H 0.7664 -0.0435 0.6255 0.067 Uiso 1 1 calc R
C34 C 0.6561(5) 0.0088(3) 0.6797(3) 0.0482(16) Uani 1 1 d .
H34A H 0.5926 -0.0188 0.6642 0.058 Uiso 1 1 calc R
C35 C 0.6444(4) 0.0641(3) 0.7259(2) 0.0365(14) Uani 1 1 d .
H35 H 0.5738 0.0727 0.7421 0.044 Uiso 1 1 calc R
C36 C 0.7384(4) 0.1067(3) 0.7483(2) 0.0268(12) Uani 1 1 d .
C37 C 0.2426(5) 0.1206(3) 0.9196(2) 0.0425(15) Uani 1 1 d .
H37 H 0.2892 0.1650 0.9262 0.051 Uiso 1 1 calc R
C38 C 0.1491(5) 0.1252(4) 0.8804(3) 0.0468(16) Uani 1 1 d .
H38A H 0.1328 0.1726 0.8594 0.056 Uiso 1 1 calc R
C39 C 0.0800(5) 0.0609(4) 0.8720(3) 0.0481(16) Uani 1 1 d .
H39A H 0.0157 0.0645 0.8458 0.058 Uiso 1 1 calc R
O1 O 0.4501(5) 0.1308(3) 0.5711(2) 0.0889(16) Uani 1 1 d .
O2 O 0.2317(3) 0.2376(2) 0.66639(18) 0.0528(11) Uani 1 1 d .
C40 C 0.5377(8) 0.1362(6) 0.5329(4) 0.128(4) Uani 1 1 d .
H40A H 0.5966 0.0979 0.5447 0.154 Uiso 1 1 calc R
H40B H 0.5702 0.1895 0.5345 0.154 Uiso 1 1 calc R
C41 C 0.4892(13) 0.1179(7) 0.4685(5) 0.177(6) Uani 1 1 d .
H41A H 0.5342 0.1414 0.4368 0.213 Uiso 1 1 calc R
H41B H 0.4804 0.0610 0.4613 0.213 Uiso 1 1 calc R
C42 C 0.3848(15) 0.1566(10) 0.4734(6) 0.227(9) Uani 1 1 d .
H42A H 0.3284 0.1318 0.4458 0.273 Uiso 1 1 calc R
H42B H 0.3919 0.2123 0.4616 0.273 Uiso 1 1 calc R
C43 C 0.3489(9) 0.1520(7) 0.5345(6) 0.160(5) Uani 1 1 d .
H43A H 0.2906 0.1115 0.5381 0.192 Uiso 1 1 calc R
H43B H 0.3190 0.2030 0.5476 0.192 Uiso 1 1 calc R
O3 O 0.2947(3) 0.0890(3) 0.7135(2) 0.0730(14) Uani 1 1 d .
C44 C 0.2099(5) 0.3209(4) 0.6671(3) 0.068(2) Uani 1 1 d .
H44A H 0.1298 0.3301 0.6614 0.102 Uiso 1 1 calc R
H44B H 0.2489 0.3463 0.6345 0.102 Uiso 1 1 calc R
H44C H 0.2364 0.3429 0.7058 0.102 Uiso 1 1 calc R
C45 C 0.1648(5) 0.1966(4) 0.7068(3) 0.0633(19) Uani 1 1 d .
H45A H 0.0856 0.2101 0.6985 0.076 Uiso 1 1 calc R
H45B H 0.1852 0.2127 0.7486 0.076 Uiso 1 1 calc R
C46 C 0.1807(5) 0.1089(4) 0.7004(3) 0.067(2) Uani 1 1 d .
H46A H 0.1327 0.0808 0.7284 0.081 Uiso 1 1 calc R
H46B H 0.1588 0.0925 0.6588 0.081 Uiso 1 1 calc R
C47 C 0.3083(7) 0.0121(5) 0.7333(5) 0.149(5) Uani 1 1 d .
H47A H 0.2353 -0.0107 0.7406 0.224 Uiso 1 1 calc R
H47B H 0.3543 0.0115 0.7707 0.224 Uiso 1 1 calc R
H47C H 0.3447 -0.0186 0.7025 0.224 Uiso 1 1 calc R

loop_
_atom_site_aniso_label
_atom_site_aniso_U_11
_atom_site_aniso_U_22
_atom_site_aniso_U_33
_atom_site_aniso_U_23
_atom_site_aniso_U_13
_atom_site_aniso_U_12
K1 0.0337(7) 0.0351(7) 0.0313(7) 0.0033(6) 0.0006(5) -0.0032(6)
K2 0.0423(8) 0.0455(8) 0.0406(8) 0.0016(7) -0.0045(6) -0.0007(6)
N1 0.028(3) 0.038(3) 0.027(3) 0.002(2) -0.001(2) 0.005(2)
N2 0.024(2) 0.017(2) 0.021(3) -0.001(2) -0.0016(18) 0.0030(18)
N3 0.030(3) 0.039(3) 0.028(3) 0.005(2) 0.000(2) 0.000(2)
C1 0.025(3) 0.034(3) 0.033(4) -0.005(3) -0.003(3) 0.005(2)
C2 0.042(3) 0.031(3) 0.026(4) -0.005(3) 0.011(3) 0.002(3)
C3 0.032(3) 0.045(3) 0.019(3) -0.006(3) -0.003(2) -0.001(3)
C4 0.028(3) 0.029(3) 0.024(3) -0.001(3) -0.003(2) 0.002(2)
C5 0.029(3) 0.030(3) 0.025(3) -0.003(2) -0.001(2) 0.003(2)
C6 0.020(3) 0.026(3) 0.023(3) 0.002(3) 0.001(2) 0.002(2)
C7 0.029(3) 0.025(3) 0.027(3) 0.008(3) 0.005(2) 0.000(2)
C8 0.037(3) 0.025(3) 0.026(3) -0.006(3) 0.004(2) 0.007(2)
C9 0.025(3) 0.027(3) 0.020(3) -0.003(3) 0.000(2) -0.001(2)
C10 0.043(3) 0.039(3) 0.034(4) -0.001(3) 0.002(3) 0.003(3)
C11 0.031(3) 0.024(3) 0.022(3) 0.002(2) -0.001(2) 0.001(2)
C12 0.023(3) 0.038(3) 0.022(3) 0.002(3) -0.002(2) 0.001(3)
C13 0.040(3) 0.023(3) 0.041(4) 0.000(3) 0.002(3) -0.002(3)
C14 0.045(4) 0.039(4) 0.037(4) 0.005(3) -0.003(3) 0.018(3)
C15 0.025(3) 0.060(4) 0.031(3) 0.007(3) 0.000(2) 0.005(3)
C16 0.034(3) 0.044(3) 0.038(4) -0.011(3) 0.005(3) -0.009(3)
C17 0.036(4) 0.057(4) 0.053(4) -0.005(4) 0.010(3) -0.012(3)
C18 0.057(4) 0.054(4) 0.045(4) -0.006(3) 0.000(3) -0.030(3)
C19 0.067(4) 0.049(4) 0.033(4) -0.008(3) 0.007(3) -0.015(3)
C20 0.035(3) 0.035(3) 0.030(3) -0.004(3) 0.008(3) -0.007(3)
C21 0.036(3) 0.026(3) 0.020(3) 0.003(2) -0.003(2) 0.000(2)
C22 0.030(3) 0.040(3) 0.032(4) 0.002(3) 0.001(3) 0.003(3)
C23 0.028(3) 0.034(3) 0.015(3) -0.001(2) 0.002(2) 0.006(3)
C24 0.025(3) 0.041(3) 0.023(3) 0.002(3) -0.001(2) 0.005(3)
C25 0.034(3) 0.032(3) 0.039(4) -0.002(3) -0.001(3) -0.004(3)
C26 0.040(3) 0.048(4) 0.044(4) -0.007(3) -0.008(3) -0.015(3)
C27 0.044(4) 0.040(4) 0.063(5) 0.004(4) 0.019(4) -0.016(3)
C28 0.050(4) 0.036(4) 0.051(4) 0.010(3) 0.008(3) -0.004(3)
C29 0.036(3) 0.033(3) 0.034(4) 0.004(3) 0.002(3) -0.003(3)
C30 0.034(3) 0.023(3) 0.035(4) 0.002(3) 0.002(3) 0.002(2)
C31 0.047(4) 0.033(3) 0.037(4) 0.004(3) 0.004(3) 0.000(3)
C32 0.063(4) 0.035(4) 0.042(4) -0.002(3) 0.017(3) 0.011(3)
C33 0.083(5) 0.041(4) 0.043(4) -0.017(3) -0.001(4) 0.006(4)
C34 0.066(5) 0.033(3) 0.045(4) -0.005(3) -0.011(3) -0.005(3)
C35 0.044(4) 0.032(3) 0.032(4) -0.005(3) -0.006(3) 0.000(3)
C36 0.041(3) 0.019(3) 0.020(3) 0.005(2) -0.002(3) 0.002(3)
C37 0.050(4) 0.036(4) 0.043(4) 0.006(3) 0.015(3) 0.001(3)
C38 0.046(4) 0.051(4) 0.044(4) 0.027(3) 0.014(3) 0.021(3)
C39 0.034(3) 0.069(5) 0.041(4) 0.018(4) 0.001(3) 0.007(3)
O1 0.106(4) 0.107(4) 0.054(3) -0.007(3) 0.009(3) -0.007(3)
O2 0.044(2) 0.053(3) 0.062(3) 0.011(2) 0.009(2) 0.000(2)
C40 0.144(9) 0.187(10) 0.055(6) 0.002(6) 0.019(6) -0.056(8)
C41 0.317(19) 0.144(11) 0.074(9) -0.006(8) 0.039(10) -0.083(12)
C42 0.35(2) 0.257(18) 0.073(10) -0.023(10) -0.034(12) 0.132(16)
C43 0.137(10) 0.215(13) 0.125(10) -0.071(10) -0.026(9) 0.005(9)
O3 0.049(3) 0.056(3) 0.113(4) 0.025(3) -0.009(3) -0.008(2)
C44 0.056(4) 0.053(5) 0.095(6) 0.008(4) 0.001(4) -0.001(3)
C45 0.048(4) 0.071(5) 0.071(5) 0.017(4) 0.005(4) -0.004(4)
C46 0.052(4) 0.064(5) 0.084(5) 0.013(4) -0.008(4) -0.013(4)
C47 0.086(7) 0.077(6) 0.283(14) 0.074(8) -0.005(7) 0.013(5)

loop_
_atom_type_symbol
_atom_type_description
_atom_type_scat_dispersion_real
_atom_type_scat_dispersion_imag
_atom_type_scat_source
C C 0.0033 0.0016 'International Tables Vol C Tables 4.2.6.8 and 6.1.1.4'
H H 0.0000 0.0000 'International Tables Vol C Tables 4.2.6.8 and 6.1.1.4'
N N 0.0061 0.0033 'International Tables Vol C Tables 4.2.6.8 and 6.1.1.4'
O O 0.0106 0.0060 'International Tables Vol C Tables 4.2.6.8 and 6.1.1.4'
K K 0.2009 0.2494 'International Tables Vol C Tables 4.2.6.8 and 6.1.1.4'

loop_
_geom_angle_atom_site_label_1
_geom_angle_atom_site_label_2
_geom_angle_atom_site_label_3
_geom_angle
_geom_angle_site_symmetry_1
_geom_angle_site_symmetry_3
N3 K1 N1 107.01(12) . .
N3 K1 N2 68.63(11) . .
N1 K1 N2 66.25(11) . .
N3 K1 C2 126.36(14) . 3_657
N1 K1 C2 126.62(13) . 3_657
N2 K1 C2 129.54(12) . 3_657
N3 K1 C1 150.24(13) . 3_657
N1 K1 C1 101.62(13) . 3_657
N2 K1 C1 117.56(12) . 3_657
C2 K1 C1 25.90(12) 3_657 3_657
N3 K1 C6 94.67(13) . .
N1 K1 C6 58.34(12) . .
N2 K1 C6 26.23(10) . .
C2 K1 C6 111.37(14) 3_657 .
C1 K1 C6 93.42(13) 3_657 .
N3 K1 C9 58.41(12) . .
N1 K1 C9 92.03(12) . .
N2 K1 C9 25.79(10) . .
C2 K1 C9 113.62(13) 3_657 .
C1 K1 C9 113.27(13) 3_657 .
C6 K1 C9 42.56(12) . .
N3 K1 C24 103.27(13) . 3_657
N1 K1 C24 78.38(12) . 3_657
N2 K1 C24 138.12(12) . 3_657
C2 K1 C24 89.29(13) 3_657 3_657
C1 K1 C24 90.17(13) 3_657 3_657
C6 K1 C24 136.41(13) . 3_657
C9 K1 C24 156.16(13) . 3_657
N3 K1 C7 99.71(12) . .
N1 K1 C7 80.45(12) . .
N2 K1 C7 41.36(11) . .
C2 K1 C7 89.28(13) 3_657 .
C1 K1 C7 76.95(13) 3_657 .
C6 K1 C7 24.93(11) . .
C9 K1 C7 41.32(12) . .
C24 K1 C7 152.40(13) 3_657 .
N3 K1 C8 78.63(12) . .
N1 K1 C8 99.66(12) . .
N2 K1 C8 41.04(11) . .
C2 K1 C8 90.78(13) 3_657 .
C1 K1 C8 88.83(13) 3_657 .
C6 K1 C8 41.49(12) . .
C9 K1 C8 24.54(11) . .
C24 K1 C8 177.57(13) 3_657 .
C7 K1 C8 25.18(11) . .
N3 K1 C3 122.77(13) . 3_657
N1 K1 C3 122.70(12) . 3_657
N2 K1 C3 154.75(12) . 3_657
C2 K1 C3 25.24(12) 3_657 3_657
C1 K1 C3 40.62(13) 3_657 3_657
C6 K1 C3 133.78(13) . 3_657
C9 K1 C3 136.44(12) . 3_657
C24 K1 C3 64.99(13) 3_657 3_657
C7 K1 C3 113.90(13) . 3_657
C8 K1 C3 115.35(12) . 3_657
N3 K1 N1 162.73(12) . 3_657
N1 K1 N1 86.43(11) . 3_657
N2 K1 N1 127.97(10) . 3_657
C2 K1 N1 41.69(12) 3_657 3_657
C1 K1 N1 24.48(11) 3_657 3_657
C6 K1 N1 101.75(11) . 3_657
C9 K1 N1 133.60(11) . 3_657
C24 K1 N1 68.18(12) 3_657 3_657
C7 K1 N1 93.09(11) . 3_657
C8 K1 N1 110.40(11) . 3_657
C3 K1 N1 40.33(11) 3_657 3_657
O1 K2 O3 87.49(16) . .
O1 K2 O2 89.38(16) . .
O3 K2 O2 60.54(12) . .
O1 K2 C15 161.35(16) . .
O3 K2 C15 75.09(15) . .
O2 K2 C15 87.79(13) . .
O1 K2 C14 171.97(16) . .
O3 K2 C14 98.44(15) . .
O2 K2 C14 88.86(13) . .
C15 K2 C14 26.28(13) . .
O1 K2 N3 144.08(15) . .
O3 K2 N3 77.95(12) . .
O2 K2 N3 110.66(12) . .
C15 K2 N3 25.74(11) . .
C14 K2 N3 43.39(12) . .
O1 K2 C12 141.59(16) . .
O3 K2 C12 103.01(14) . .
O2 K2 C12 128.10(13) . .
C15 K2 C12 41.22(13) . .
C14 K2 C12 42.24(13) . .
N3 K2 C12 25.42(11) . .
O1 K2 C13 152.15(17) . .
O3 K2 C13 116.76(14) . .
O2 K2 C13 113.82(13) . .
C15 K2 C13 42.31(14) . .
C14 K2 C13 26.15(12) . .
N3 K2 C13 42.88(12) . .
C12 K2 C13 25.62(12) . .
O1 K2 C35 88.99(16) . .
O3 K2 C35 87.44(13) . .
O2 K2 C35 147.98(13) . .
C15 K2 C35 83.73(14) . .
C14 K2 C35 96.64(14) . .
N3 K2 C35 58.06(12) . .
C12 K2 C35 55.37(13) . .
C13 K2 C35 79.27(13) . .
O1 K2 C2 89.46(15) . 4_565
O3 K2 C2 146.51(13) . 4_565
O2 K2 C2 86.09(12) . 4_565
C15 K2 C2 108.72(15) . 4_565
C14 K2 C2 82.61(14) . 4_565
N3 K2 C2 120.33(13) . 4_565
C12 K2 C2 99.97(14) . 4_565
C13 K2 C2 77.61(14) . 4_565
C35 K2 C2 125.86(13) . 4_565
C4 N1 C1 104.6(4) . .
C4 N1 K1 122.8(3) . .
C1 N1 K1 126.9(3) . .
C4 N1 K1 83.2(3) . 3_657
C1 N1 K1 67.9(3) . 3_657
K1 N1 K1 93.57(11) . 3_657
C9 N2 C6 109.7(4) . .
C9 N2 C10 125.3(4) . .
C6 N2 C10 125.0(4) . .
C9 N2 K1 82.3(2) . .
C6 N2 K1 79.8(2) . .
C10 N2 K1 105.4(3) . .
C15 N3 C12 104.8(4) . .
C15 N3 K1 117.8(3) . .
C12 N3 K1 127.1(3) . .
C15 N3 K2 74.0(3) . .
C12 N3 K2 78.5(3) . .
K1 N3 K2 140.61(15) . .
N1 C1 C2 112.1(4) . .
N1 C1 K1 87.6(3) . 3_657
C2 C1 K1 76.6(3) . 3_657
C1 C2 C3 105.8(4) . .
C1 C2 K1 77.5(3) . 3_657
C3 C2 K1 86.3(3) . 3_657
C1 C2 K2 108.6(3) . 4_566
C3 C2 K2 112.1(3) . 4_566
K1 C2 K2 157.05(18) 3_657 4_566
C4 C3 C2 106.6(4) . .
C4 C3 K1 84.1(3) . 3_657
C2 C3 K1 68.5(3) . 3_657
N1 C4 C3 110.9(4) . .
N1 C4 C5 123.0(4) . .
C3 C4 C5 125.9(4) . .
N1 C4 K1 73.4(3) . 3_657
C3 C4 K1 72.1(3) . 3_657
C5 C4 K1 118.4(3) . 3_657
C6 C5 C4 114.0(4) . .
C6 C5 C23 108.7(4) . .
C4 C5 C23 104.1(4) . .
C6 C5 C21 105.6(4) . .
C4 C5 C21 114.3(4) . .
C23 C5 C21 110.1(4) . .
C7 C6 N2 106.9(4) . .
C7 C6 C5 129.3(4) . .
N2 C6 C5 123.2(4) . .
C7 C6 K1 83.4(3) . .
N2 C6 K1 73.9(2) . .
C5 C6 K1 115.4(3) . .
C6 C7 C8 108.1(4) . .
C6 C7 K1 71.7(3) . .
C8 C7 K1 78.8(3) . .
C9 C8 C7 107.9(4) . .
C9 C8 K1 72.7(3) . .
C7 C8 K1 76.1(3) . .
C8 C9 N2 107.4(4) . .
C8 C9 C11 128.3(4) . .
N2 C9 C11 124.3(4) . .
C8 C9 K1 82.8(3) . .
N2 C9 K1 71.9(2) . .
C11 C9 K1 112.0(3) . .
C12 C11 C9 111.2(4) . .
C12 C11 C30 108.6(4) . .
C9 C11 C30 111.8(4) . .
C12 C11 C36 113.0(4) . .
C9 C11 C36 104.7(4) . .
C30 C11 C36 107.6(4) . .
N3 C12 C13 111.3(4) . .
N3 C12 C11 118.6(4) . .
C13 C12 C11 129.9(4) . .
N3 C12 K2 76.1(3) . .
C13 C12 K2 77.3(3) . .
C11 C12 K2 118.4(3) . .
C12 C13 C14 106.2(5) . .
C12 C13 K2 77.1(3) . .
C14 C13 K2 74.1(3) . .
C15 C14 C13 105.9(5) . .
C15 C14 K2 75.3(3) . .
C13 C14 K2 79.7(3) . .
N3 C15 C14 111.9(5) . .
N3 C15 K2 80.3(3) . .
C14 C15 K2 78.5(3) . .
C17 C16 C21 121.4(5) . .
C16 C17 C18 120.1(5) . .
C19 C18 C17 119.5(5) . .
C18 C19 C20 119.7(5) . .
C21 C20 C19 121.6(5) . .
C20 C21 C16 117.7(5) . .
C20 C21 C5 122.9(4) . .
C16 C21 C5 119.4(4) . .
C23 C22 C39 121.3(5) . 3_657
C22 C23 C24 116.9(5) . .
C22 C23 C5 124.9(5) . .
C24 C23 C5 118.1(4) . .
C37 C24 C23 122.4(5) 3_657 .
C37 C24 K1 93.4(3) 3_657 3_657
C23 C24 K1 118.2(3) . 3_657
C30 C25 C26 119.9(5) . .
C27 C26 C25 120.3(5) . .
C26 C27 C28 120.1(5) . .
C27 C28 C29 119.8(5) . .
C28 C29 C30 121.5(5) . .
C29 C30 C25 118.3(5) . .
C29 C30 C11 118.8(4) . .
C25 C30 C11 122.9(5) . .
C32 C31 C36 121.1(5) . .
C31 C32 C33 120.8(6) . .
C32 C33 C34 119.3(6) . .
C33 C34 C35 120.8(6) . .
C34 C35 C36 119.8(5) . .
C34 C35 K2 109.5(3) . .
C36 C35 K2 105.8(3) . .
C31 C36 C35 118.1(5) . .
C31 C36 C11 122.0(4) . .
C35 C36 C11 119.7(4) . .
C24 C37 C38 119.2(5) 3_657 .
C24 C37 K1 63.8(3) 3_657 .
C38 C37 K1 133.1(4) . .
C39 C38 C37 120.2(5) . .
C38 C39 C22 120.0(5) . 3_657
C40 O1 C43 106.1(7) . .
C40 O1 K2 122.2(5) . .
C43 O1 K2 113.4(5) . .
C45 O2 C44 111.7(5) . .
C45 O2 K2 111.6(3) . .
C44 O2 K2 114.6(3) . .
O1 C40 C41 106.6(8) . .
C42 C41 C40 97.7(10) . .
C41 C42 C43 110.3(12) . .
C42 C43 O1 104.9(10) . .
C47 O3 C46 112.7(5) . .
C47 O3 K2 128.4(4) . .
C46 O3 K2 118.3(3) . .
O2 C45 C46 110.4(5) . .
O3 C46 C45 109.7(5) . .

loop_
_geom_bond_atom_site_label_1
_geom_bond_atom_site_label_2
_geom_bond_distance
_geom_bond_site_symmetry_2
K1 N3 2.781(4) .
K1 N1 2.870(4) .
K1 N2 3.023(4) .
K1 C2 3.065(5) 3_657
K1 C1 3.076(5) 3_657
K1 C6 3.096(5) .
K1 C9 3.151(5) .
K1 C24 3.179(5) 3_657
K1 C7 3.240(5) .
K1 C8 3.274(5) .
K1 C3 3.289(5) 3_657
K1 N1 3.316(4) 3_657
K2 O1 2.692(5) .
K2 O3 2.770(4) .
K2 O2 2.795(4) .
K2 C15 3.012(5) .
K2 C14 3.052(5) .
K2 N3 3.089(4) .
K2 C12 3.120(5) .
K2 C13 3.122(5) .
K2 C35 3.263(5) .
K2 C2 3.261(5) 4_565
N1 C4 1.375(6) .
N1 C1 1.376(6) .
N1 K1 3.316(4) 3_657
N2 C9 1.383(5) .
N2 C6 1.390(5) .
N2 C10 1.471(6) .
N3 C15 1.361(6) .
N3 C12 1.366(6) .
C1 C2 1.376(6) .
C1 K1 3.076(5) 3_657
C2 C3 1.405(6) .
C2 K1 3.065(5) 3_657
C2 K2 3.261(5) 4_566
C3 C4 1.390(6) .
C3 K1 3.289(5) 3_657
C4 C5 1.534(6) .
C4 K1 3.437(5) 3_657
C5 C6 1.527(6) .
C5 C23 1.550(6) .
C5 C21 1.561(6) .
C6 C7 1.375(6) .
C7 C8 1.420(6) .
C8 C9 1.371(6) .
C9 C11 1.538(6) .
C11 C12 1.537(6) .
C11 C30 1.559(6) .
C11 C36 1.566(6) .
C12 C13 1.384(7) .
C13 C14 1.399(7) .
C14 C15 1.379(7) .
C16 C17 1.375(7) .
C16 C21 1.386(6) .
C17 C18 1.373(7) .
C18 C19 1.378(7) .
C19 C20 1.384(7) .
C20 C21 1.373(6) .
C22 C23 1.378(6) .
C22 C39 1.399(7) 3_657
C23 C24 1.406(6) .
C24 C37 1.373(7) 3_657
C24 K1 3.179(5) 3_657
C25 C30 1.389(7) .
C25 C26 1.400(7) .
C26 C27 1.372(7) .
C27 C28 1.374(7) .
C28 C29 1.377(7) .
C29 C30 1.390(6) .
C31 C32 1.373(7) .
C31 C36 1.388(7) .
C32 C33 1.376(8) .
C33 C34 1.372(8) .
C34 C35 1.393(7) .
C35 C36 1.402(6) .
C37 C24 1.373(7) 3_657
C37 C38 1.382(7) .
C38 C39 1.371(7) .
C39 C22 1.399(7) 3_657
O1 C40 1.370(9) .
O1 C43 1.465(10) .
O2 C45 1.403(6) .
O2 C44 1.432(6) .
C40 C41 1.540(12) .
C41 C42 1.413(16) .
C42 C43 1.432(14) .
O3 C47 1.376(8) .
O3 C46 1.417(7) .
C45 C46 1.502(8) .

loop_
_geom_torsion_atom_site_label_1
_geom_torsion_atom_site_label_2
_geom_torsion_atom_site_label_3
_geom_torsion_atom_site_label_4
_geom_torsion
_geom_torsion_site_symmetry_1
_geom_torsion_site_symmetry_4
N3 K1 N1 C4 -106.8(4) . .
N2 K1 N1 C4 -50.2(3) . .
C2 K1 N1 C4 72.4(4) 3_657 .
C1 K1 N1 C4 64.9(4) 3_657 .
C6 K1 N1 C4 -21.9(3) . .
C9 K1 N1 C4 -49.3(4) . .
C24 K1 N1 C4 152.7(4) 3_657 .
C7 K1 N1 C4 -9.5(4) . .
C8 K1 N1 C4 -25.9(4) . .
C3 K1 N1 C4 102.9(4) 3_657 .
N1 K1 N1 C4 84.2(4) 3_657 .
N3 K1 N1 C1 104.0(4) . .
N2 K1 N1 C1 160.6(4) . .
C2 K1 N1 C1 -76.8(4) 3_657 .
C1 K1 N1 C1 -84.2(4) 3_657 .
C6 K1 N1 C1 -171.1(4) . .
C9 K1 N1 C1 161.5(4) . .
C24 K1 N1 C1 3.5(4) 3_657 .
C7 K1 N1 C1 -158.7(4) . .
C8 K1 N1 C1 -175.0(4) . .
C3 K1 N1 C1 -46.3(4) 3_657 .
N1 K1 N1 C1 -64.9(4) 3_657 .
N3 K1 N1 K1 168.93(11) . 3_657
N2 K1 N1 K1 -134.50(13) . 3_657
C2 K1 N1 K1 -11.84(18) 3_657 3_657
C1 K1 N1 K1 -19.31(12) 3_657 3_657
C6 K1 N1 K1 -106.15(14) . 3_657
C9 K1 N1 K1 -133.56(12) . 3_657
C24 K1 N1 K1 68.44(12) 3_657 3_657
C7 K1 N1 K1 -93.74(12) . 3_657
C8 K1 N1 K1 -110.10(12) . 3_657
C3 K1 N1 K1 18.60(16) 3_657 3_657
N1 K1 N1 K1 0.0 3_657 3_657
N3 K1 N2 C9 -61.1(3) . .
N1 K1 N2 C9 177.9(3) . .
C2 K1 N2 C9 59.0(3) 3_657 .
C1 K1 N2 C9 86.8(3) 3_657 .
C6 K1 N2 C9 111.7(4) . .
C24 K1 N2 C9 -147.3(3) 3_657 .
C7 K1 N2 C9 74.8(3) . .
C8 K1 N2 C9 36.2(2) . .
C3 K1 N2 C9 61.1(4) 3_657 .
N1 K1 N2 C9 113.3(3) 3_657 .
N3 K1 N2 C6 -172.8(3) . .
N1 K1 N2 C6 66.1(3) . .
C2 K1 N2 C6 -52.7(3) 3_657 .
C1 K1 N2 C6 -24.9(3) 3_657 .
C9 K1 N2 C6 -111.7(4) . .
C24 K1 N2 C6 101.0(3) 3_657 .
C7 K1 N2 C6 -36.9(2) . .
C8 K1 N2 C6 -75.5(3) . .
C3 K1 N2 C6 -50.7(4) 3_657 .
N1 K1 N2 C6 1.6(3) 3_657 .
N3 K1 N2 C10 63.5(3) . .
N1 K1 N2 C10 -57.5(3) . .
C2 K1 N2 C10 -176.3(3) 3_657 .
C1 K1 N2 C10 -148.6(3) 3_657 .
C6 K1 N2 C10 -123.7(4) . .
C9 K1 N2 C10 124.6(4) . .
C24 K1 N2 C10 -22.7(4) 3_657 .
C7 K1 N2 C10 -160.6(3) . .
C8 K1 N2 C10 160.8(4) . .
C3 K1 N2 C10 -174.3(3) 3_657 .
N1 K1 N2 C10 -122.1(3) 3_657 .
N1 K1 N3 C15 -66.6(4) . .
N2 K1 N3 C15 -121.8(4) . .
C2 K1 N3 C15 114.1(4) 3_657 .
C1 K1 N3 C15 129.8(4) 3_657 .
C6 K1 N3 C15 -124.9(4) . .
C9 K1 N3 C15 -148.3(4) . .
C24 K1 N3 C15 15.1(4) 3_657 .
C7 K1 N3 C15 -149.5(4) . .
C8 K1 N3 C15 -163.4(4) . .
C3 K1 N3 C15 83.7(4) 3_657 .
N1 K1 N3 C15 73.2(6) 3_657 .
N1 K1 N3 C12 72.9(4) . .
N2 K1 N3 C12 17.7(4) . .
C2 K1 N3 C12 -106.4(4) 3_657 .
C1 K1 N3 C12 -90.7(4) 3_657 .
C6 K1 N3 C12 14.6(4) . .
C9 K1 N3 C12 -8.8(4) . .
C24 K1 N3 C12 154.5(4) 3_657 .
C7 K1 N3 C12 -10.0(4) . .
C8 K1 N3 C12 -23.9(4) . .
C3 K1 N3 C12 -136.8(4) 3_657 .
N1 K1 N3 C12 -147.3(4) 3_657 .
N1 K1 N3 K2 -165.2(2) . .
N2 K1 N3 K2 139.7(3) . .
C2 K1 N3 K2 15.5(3) 3_657 .
C1 K1 N3 K2 31.2(4) 3_657 .
C6 K1 N3 K2 136.5(2) . .
C9 K1 N3 K2 113.1(3) . .
C24 K1 N3 K2 -83.5(2) 3_657 .
C7 K1 N3 K2 111.9(2) . .
C8 K1 N3 K2 98.0(2) . .
C3 K1 N3 K2 -14.9(3) 3_657 .
N1 K1 N3 K2 -25.4(6) 3_657 .
O1 K2 N3 C15 -148.8(3) . .
O3 K2 N3 C15 -80.6(3) . .
O2 K2 N3 C15 -28.8(3) . .
C14 K2 N3 C15 35.8(3) . .
C12 K2 N3 C15 109.2(4) . .
C13 K2 N3 C15 74.4(3) . .
C35 K2 N3 C15 -175.1(3) . .
C2 K2 N3 C15 69.1(3) 4_565 .
O1 K2 N3 C12 101.9(4) . .
O3 K2 N3 C12 170.2(3) . .
O2 K2 N3 C12 -138.0(3) . .
C15 K2 N3 C12 -109.2(4) . .
C14 K2 N3 C12 -73.4(3) . .
C13 K2 N3 C12 -34.8(3) . .
C35 K2 N3 C12 75.6(3) . .
C2 K2 N3 C12 -40.2(3) 4_565 .
O1 K2 N3 K1 -34.4(4) . .
O3 K2 N3 K1 33.8(2) . .
O2 K2 N3 K1 85.7(2) . .
C15 K2 N3 K1 114.4(4) . .
C14 K2 N3 K1 150.2(3) . .
C12 K2 N3 K1 -136.3(4) . .
C13 K2 N3 K1 -171.1(3) . .
C35 K2 N3 K1 -60.7(2) . .
C2 K2 N3 K1 -176.5(2) 4_565 .
C4 N1 C1 C2 -1.8(6) . .
K1 N1 C1 C2 151.8(3) . .
K1 N1 C1 C2 74.5(4) 3_657 .
C4 N1 C1 K1 -76.3(3) . 3_657
K1 N1 C1 K1 77.3(3) . 3_657
N1 C1 C2 C3 0.7(6) . .
K1 C1 C2 C3 82.4(3) 3_657 .
N1 C1 C2 K1 -81.8(4) . 3_657
N1 C1 C2 K2 121.2(4) . 4_566
K1 C1 C2 K2 -157.0(2) 3_657 4_566
C1 C2 C3 C4 0.7(6) . .
K1 C2 C3 C4 76.6(4) 3_657 .
K2 C2 C3 C4 -117.5(4) 4_566 .
C1 C2 C3 K1 -75.9(3) . 3_657
K2 C2 C3 K1 165.9(3) 4_566 3_657
C1 N1 C4 C3 2.2(5) . .
K1 N1 C4 C3 -152.7(3) . .
K1 N1 C4 C3 -62.8(4) 3_657 .
C1 N1 C4 C5 178.5(4) . .
K1 N1 C4 C5 23.6(6) . .
K1 N1 C4 C5 113.5(4) 3_657 .
C1 N1 C4 K1 65.0(3) . 3_657
K1 N1 C4 K1 -89.9(3) . 3_657
C2 C3 C4 N1 -1.9(6) . .
K1 C3 C4 N1 63.6(4) 3_657 .
C2 C3 C4 C5 -178.1(4) . .
K1 C3 C4 C5 -112.6(5) 3_657 .
C2 C3 C4 K1 -65.4(3) . 3_657
N1 C4 C5 C6 -2.0(7) . .
C3 C4 C5 C6 173.8(5) . .
K1 C4 C5 C6 86.0(4) 3_657 .
N1 C4 C5 C23 -120.2(5) . .
C3 C4 C5 C23 55.5(6) . .
K1 C4 C5 C23 -32.3(4) 3_657 .
N1 C4 C5 C21 119.6(5) . .
C3 C4 C5 C21 -64.6(6) . .
K1 C4 C5 C21 -152.4(3) 3_657 .
C9 N2 C6 C7 -0.2(5) . .
C10 N2 C6 C7 179.4(4) . .
K1 N2 C6 C7 77.7(3) . .
C9 N2 C6 C5 171.9(4) . .
C10 N2 C6 C5 -8.4(7) . .
K1 N2 C6 C5 -110.1(4) . .
C9 N2 C6 K1 -77.9(3) . .
C10 N2 C6 K1 101.7(4) . .
C4 C5 C6 C7 -120.4(5) . .
C23 C5 C6 C7 -4.7(6) . .
C21 C5 C6 C7 113.3(5) . .
C4 C5 C6 N2 69.4(6) . .
C23 C5 C6 N2 -175.0(4) . .
C21 C5 C6 N2 -56.9(5) . .
C4 C5 C6 K1 -17.4(5) . .
C23 C5 C6 K1 98.2(4) . .
C21 C5 C6 K1 -143.8(3) . .
N3 K1 C6 C7 -103.1(3) . .
N1 K1 C6 C7 149.8(3) . .
N2 K1 C6 C7 -109.7(4) . .
C2 K1 C6 C7 29.1(3) 3_657 .
C1 K1 C6 C7 48.3(3) 3_657 .
C9 K1 C6 C7 -73.0(3) . .
C24 K1 C6 C7 142.1(3) 3_657 .
C8 K1 C6 C7 -36.1(3) . .
C3 K1 C6 C7 43.1(3) 3_657 .
N1 K1 C6 C7 71.5(3) 3_657 .
N3 K1 C6 N2 6.7(3) . .
N1 K1 C6 N2 -100.4(3) . .
C2 K1 C6 N2 138.8(2) 3_657 .
C1 K1 C6 N2 158.0(2) 3_657 .
C9 K1 C6 N2 36.7(2) . .
C24 K1 C6 N2 -108.1(3) 3_657 .
C7 K1 C6 N2 109.7(4) . .
C8 K1 C6 N2 73.7(3) . .
C3 K1 C6 N2 152.8(2) 3_657 .
N1 K1 C6 N2 -178.7(2) 3_657 .
N3 K1 C6 C5 126.3(3) . .
N1 K1 C6 C5 19.2(3) . .
N2 K1 C6 C5 119.6(4) . .
C2 K1 C6 C5 -101.5(3) 3_657 .
C1 K1 C6 C5 -82.3(3) 3_657 .
C9 K1 C6 C5 156.3(4) . .
C24 K1 C6 C5 11.5(4) 3_657 .
C7 K1 C6 C5 -130.6(5) . .
C8 K1 C6 C5 -166.7(4) . .
C3 K1 C6 C5 -87.5(3) 3_657 .
N1 K1 C6 C5 -59.1(3) 3_657 .
N2 C6 C7 C8 0.1(5) . .
C5 C6 C7 C8 -171.4(4) . .
K1 C6 C7 C8 71.1(3) . .
N2 C6 C7 K1 -71.0(3) . .
C5 C6 C7 K1 117.6(5) . .
N3 K1 C7 C6 80.1(3) . .
N1 K1 C7 C6 -25.7(3) . .
N2 K1 C7 C6 39.0(3) . .
C2 K1 C7 C6 -153.1(3) 3_657 .
C1 K1 C7 C6 -130.1(3) 3_657 .
C9 K1 C7 C6 78.5(3) . .
C24 K1 C7 C6 -66.0(4) 3_657 .
C8 K1 C7 C6 113.6(4) . .
C3 K1 C7 C6 -147.4(3) 3_657 .
N1 K1 C7 C6 -111.6(3) 3_657 .
N3 K1 C7 C8 -33.5(3) . .
N1 K1 C7 C8 -139.3(3) . .
N2 K1 C7 C8 -74.5(3) . .
C2 K1 C7 C8 93.4(3) 3_657 .
C1 K1 C7 C8 116.3(3) 3_657 .
C6 K1 C7 C8 -113.6(4) . .
C9 K1 C7 C8 -35.0(3) . .
C24 K1 C7 C8 -179.6(3) 3_657 .
C3 K1 C7 C8 99.1(3) 3_657 .
N1 K1 C7 C8 134.9(3) 3_657 .
C6 C7 C8 C9 0.0(5) . .
K1 C7 C8 C9 66.3(3) . .
C6 C7 C8 K1 -66.3(3) . .
N3 K1 C8 C9 32.2(3) . .
N1 K1 C8 C9 -73.4(3) . .
N2 K1 C8 C9 -38.2(3) . .
C2 K1 C8 C9 159.2(3) 3_657 .
C1 K1 C8 C9 -174.9(3) 3_657 .
C6 K1 C8 C9 -78.4(3) . .
C24 K1 C8 C9 -109(3) 3_657 .
C7 K1 C8 C9 -114.1(4) . .
C3 K1 C8 C9 153.3(3) 3_657 .
N1 K1 C8 C9 -163.1(3) 3_657 .
N3 K1 C8 C7 146.3(3) . .
N1 K1 C8 C7 40.8(3) . .
N2 K1 C8 C7 75.9(3) . .
C2 K1 C8 C7 -86.7(3) 3_657 .
C1 K1 C8 C7 -60.8(3) 3_657 .
C6 K1 C8 C7 35.7(3) . .
C9 K1 C8 C7 114.1(4) . .
C24 K1 C8 C7 5(3) 3_657 .
C3 K1 C8 C7 -92.6(3) 3_657 .
N1 K1 C8 C7 -49.0(3) 3_657 .
C7 C8 C9 N2 -0.1(5) . .
K1 C8 C9 N2 68.4(3) . .
C7 C8 C9 C11 179.0(4) . .
K1 C8 C9 C11 -112.4(5) . .
C7 C8 C9 K1 -68.6(3) . .
C6 N2 C9 C8 0.2(5) . .
C10 N2 C9 C8 -179.4(4) . .
K1 N2 C9 C8 -76.0(3) . .
C6 N2 C9 C11 -179.0(4) . .
C10 N2 C9 C11 1.4(7) . .
K1 N2 C9 C11 104.8(4) . .
C6 N2 C9 K1 76.2(3) . .
C10 N2 C9 K1 -103.4(4) . .
N3 K1 C9 C8 -142.2(3) . .
N1 K1 C9 C8 109.1(3) . .
N2 K1 C9 C8 111.0(4) . .
C2 K1 C9 C8 -22.8(3) 3_657 .
C1 K1 C9 C8 5.5(3) 3_657 .
C6 K1 C9 C8 73.7(3) . .
C24 K1 C9 C8 174.3(3) 3_657 .
C7 K1 C9 C8 36.0(3) . .
C3 K1 C9 C8 -36.2(4) 3_657 .
N1 K1 C9 C8 22.1(4) 3_657 .
N3 K1 C9 N2 106.8(3) . .
N1 K1 C9 N2 -2.0(3) . .
C2 K1 C9 N2 -133.8(2) 3_657 .
C1 K1 C9 N2 -105.5(3) 3_657 .
C6 K1 C9 N2 -37.4(2) . .
C24 K1 C9 N2 63.3(4) 3_657 .
C7 K1 C9 N2 -75.0(3) . .
C8 K1 C9 N2 -111.0(4) . .
C3 K1 C9 N2 -147.2(2) 3_657 .
N1 K1 C9 N2 -89.0(3) 3_657 .
N3 K1 C9 C11 -13.7(3) . .
N1 K1 C9 C11 -122.4(3) . .
N2 K1 C9 C11 -120.5(4) . .
C2 K1 C9 C11 105.7(3) 3_657 .
C1 K1 C9 C11 134.0(3) 3_657 .
C6 K1 C9 C11 -157.8(4) . .
C24 K1 C9 C11 -57.2(5) 3_657 .
C7 K1 C9 C11 164.5(4) . .
C8 K1 C9 C11 128.5(5) . .
C3 K1 C9 C11 92.3(3) 3_657 .
N1 K1 C9 C11 150.6(3) 3_657 .
C8 C9 C11 C12 130.2(5) . .
N2 C9 C11 C12 -50.8(6) . .
K1 C9 C11 C12 31.8(4) . .
C8 C9 C11 C30 -108.3(5) . .
N2 C9 C11 C30 70.7(5) . .
K1 C9 C11 C30 153.3(3) . .
C8 C9 C11 C36 7.9(6) . .
N2 C9 C11 C36 -173.1(4) . .
K1 C9 C11 C36 -90.5(3) . .
C15 N3 C12 C13 0.3(5) . .
K1 N3 C12 C13 -143.2(3) . .
K2 N3 C12 C13 70.1(4) . .
C15 N3 C12 C11 175.2(4) . .
K1 N3 C12 C11 31.7(6) . .
K2 N3 C12 C11 -115.0(4) . .
C15 N3 C12 K2 -69.8(3) . .
K1 N3 C12 K2 146.7(3) . .
C9 C11 C12 N3 -42.2(6) . .
C30 C11 C12 N3 -165.6(4) . .
C36 C11 C12 N3 75.2(5) . .
C9 C11 C12 C13 131.6(5) . .
C30 C11 C12 C13 8.2(7) . .
C36 C11 C12 C13 -111.0(6) . .
C9 C11 C12 K2 -131.1(3) . .
C30 C11 C12 K2 105.5(4) . .
C36 C11 C12 K2 -13.8(5) . .
O1 K2 C12 N3 -112.5(3) . .
O3 K2 C12 N3 -9.9(3) . .
O2 K2 C12 N3 52.7(3) . .
C15 K2 C12 N3 38.5(3) . .
C14 K2 C12 N3 78.4(3) . .
C13 K2 C12 N3 116.1(4) . .
C35 K2 C12 N3 -87.4(3) . .
C2 K2 C12 N3 145.6(3) 4_565 .
O1 K2 C12 C13 131.4(3) . .
O3 K2 C12 C13 -125.9(3) . .
O2 K2 C12 C13 -63.4(3) . .
C15 K2 C12 C13 -77.6(3) . .
C14 K2 C12 C13 -37.7(3) . .
N3 K2 C12 C13 -116.1(4) . .
C35 K2 C12 C13 156.5(4) . .
C2 K2 C12 C13 29.5(3) 4_565 .
O1 K2 C12 C11 2.7(5) . .
O3 K2 C12 C11 105.3(3) . .
O2 K2 C12 C11 167.9(3) . .
C15 K2 C12 C11 153.7(4) . .
C14 K2 C12 C11 -166.4(4) . .
N3 K2 C12 C11 115.2(5) . .
C13 K2 C12 C11 -128.7(5) . .
C35 K2 C12 C11 27.8(3) . .
C2 K2 C12 C11 -99.2(3) 4_565 .
N3 C12 C13 C14 -0.3(6) . .
C11 C12 C13 C14 -174.5(5) . .
K2 C12 C13 C14 69.0(4) . .
N3 C12 C13 K2 -69.3(3) . .
C11 C12 C13 K2 116.5(5) . .
O1 K2 C13 C12 -86.1(4) . .
O3 K2 C13 C12 62.1(3) . .
O2 K2 C13 C12 129.7(3) . .
C15 K2 C13 C12 72.9(3) . .
C14 K2 C13 C12 111.2(4) . .
N3 K2 C13 C12 34.5(3) . .
C35 K2 C13 C12 -19.5(3) . .
C2 K2 C13 C12 -150.2(3) 4_565 .
O1 K2 C13 C14 162.7(4) . .
O3 K2 C13 C14 -49.2(3) . .
O2 K2 C13 C14 18.5(3) . .
C15 K2 C13 C14 -38.3(3) . .
N3 K2 C13 C14 -76.7(3) . .
C12 K2 C13 C14 -111.2(4) . .
C35 K2 C13 C14 -130.8(3) . .
C2 K2 C13 C14 98.5(3) 4_565 .
C12 C13 C14 C15 0.2(6) . .
K2 C13 C14 C15 71.3(4) . .
C12 C13 C14 K2 -71.1(4) . .
O1 K2 C14 C15 164.7(12) . .
O3 K2 C14 C15 27.3(3) . .
O2 K2 C14 C15 87.3(3) . .
N3 K2 C14 C15 -35.0(3) . .
C12 K2 C14 C15 -72.7(3) . .
C13 K2 C14 C15 -109.6(4) . .
C35 K2 C14 C15 -61.0(3) . .
C2 K2 C14 C15 173.5(3) 4_565 .
O1 K2 C14 C13 -85.7(13) . .
O3 K2 C14 C13 136.9(3) . .
O2 K2 C14 C13 -163.1(3) . .
C15 K2 C14 C13 109.6(4) . .
N3 K2 C14 C13 74.6(3) . .
C12 K2 C14 C13 36.8(3) . .
C35 K2 C14 C13 48.5(3) . .
C2 K2 C14 C13 -76.9(3) 4_565 .
C12 N3 C15 C14 -0.1(6) . .
K1 N3 C15 C14 147.5(4) . .
K2 N3 C15 C14 -73.3(4) . .
C12 N3 C15 K2 73.2(3) . .
K1 N3 C15 K2 -139.2(2) . .
C13 C14 C15 N3 -0.1(6) . .
K2 C14 C15 N3 74.5(4) . .
C13 C14 C15 K2 -74.5(4) . .
O1 K2 C15 N3 71.7(6) . .
O3 K2 C15 N3 93.2(3) . .
O2 K2 C15 N3 153.2(3) . .
C14 K2 C15 N3 -114.9(4) . .
C12 K2 C15 N3 -37.9(3) . .
C13 K2 C15 N3 -76.8(3) . .
C35 K2 C15 N3 4.1(3) . .
C2 K2 C15 N3 -121.7(3) 4_565 .
O1 K2 C15 C14 -173.4(5) . .
O3 K2 C15 C14 -152.0(3) . .
O2 K2 C15 C14 -91.9(3) . .
N3 K2 C15 C14 114.9(4) . .
C12 K2 C15 C14 76.9(3) . .
C13 K2 C15 C14 38.1(3) . .
C35 K2 C15 C14 119.0(3) . .
C2 K2 C15 C14 -6.8(3) 4_565 .
C21 C16 C17 C18 -0.7(9) . .
C16 C17 C18 C19 0.1(9) . .
C17 C18 C19 C20 0.3(9) . .
C18 C19 C20 C21 -0.1(8) . .
C19 C20 C21 C16 -0.5(8) . .
C19 C20 C21 C5 -179.0(5) . .
C17 C16 C21 C20 0.9(8) . .
C17 C16 C21 C5 179.5(5) . .
C6 C5 C21 C20 130.7(5) . .
C4 C5 C21 C20 4.6(7) . .
C23 C5 C21 C20 -112.2(5) . .
C6 C5 C21 C16 -47.8(6) . .
C4 C5 C21 C16 -173.9(4) . .
C23 C5 C21 C16 69.3(6) . .
C39 C22 C23 C24 -2.0(7) 3_657 .
C39 C22 C23 C5 174.6(5) 3_657 .
C6 C5 C23 C22 122.2(5) . .
C4 C5 C23 C22 -115.9(5) . .
C21 C5 C23 C22 7.1(6) . .
C6 C5 C23 C24 -61.1(5) . .
C4 C5 C23 C24 60.7(5) . .
C21 C5 C23 C24 -176.3(4) . .
C22 C23 C24 C37 1.7(7) . 3_657
C5 C23 C24 C37 -175.2(4) . 3_657
C22 C23 C24 K1 116.5(4) . 3_657
C5 C23 C24 K1 -60.4(5) . 3_657
C30 C25 C26 C27 -1.4(8) . .
C25 C26 C27 C28 -0.8(8) . .
C26 C27 C28 C29 1.0(9) . .
C27 C28 C29 C30 1.0(8) . .
C28 C29 C30 C25 -3.1(7) . .
C28 C29 C30 C11 178.2(5) . .
C26 C25 C30 C29 3.3(7) . .
C26 C25 C30 C11 -178.1(4) . .
C12 C11 C30 C29 -64.8(5) . .
C9 C11 C30 C29 172.2(4) . .
C36 C11 C30 C29 57.8(5) . .
C12 C11 C30 C25 116.6(5) . .
C9 C11 C30 C25 -6.4(6) . .
C36 C11 C30 C25 -120.9(5) . .
C36 C31 C32 C33 0.2(8) . .
C31 C32 C33 C34 -0.5(9) . .
C32 C33 C34 C35 -0.3(9) . .
C33 C34 C35 C36 1.5(8) . .
C33 C34 C35 K2 123.9(5) . .
O1 K2 C35 C34 -6.8(4) . .
O3 K2 C35 C34 80.8(4) . .
O2 K2 C35 C34 80.5(4) . .
C15 K2 C35 C34 156.1(4) . .
C14 K2 C35 C34 179.0(4) . .
N3 K2 C35 C34 158.2(4) . .
C12 K2 C35 C34 -171.5(4) . .
C13 K2 C35 C34 -161.4(4) . .
C2 K2 C35 C34 -95.4(4) 4_565 .
O1 K2 C35 C36 123.7(4) . .
O3 K2 C35 C36 -148.8(3) . .
O2 K2 C35 C36 -149.1(3) . .
C15 K2 C35 C36 -73.5(3) . .
C14 K2 C35 C36 -50.6(4) . .
N3 K2 C35 C36 -71.4(3) . .
C12 K2 C35 C36 -41.1(3) . .
C13 K2 C35 C36 -30.9(3) . .
C2 K2 C35 C36 35.1(4) 4_565 .
C32 C31 C36 C35 1.0(7) . .
C32 C31 C36 C11 176.4(4) . .
C34 C35 C36 C31 -1.9(7) . .
K2 C35 C36 C31 -126.0(4) . .
C34 C35 C36 C11 -177.4(4) . .
K2 C35 C36 C11 58.5(4) . .
C12 C11 C36 C31 150.7(4) . .
C9 C11 C36 C31 -88.2(5) . .
C30 C11 C36 C31 30.9(6) . .
C12 C11 C36 C35 -34.0(6) . .
C9 C11 C36 C35 87.1(5) . .
C30 C11 C36 C35 -153.8(4) . .
N3 K1 C37 C24 169.8(3) . 3_657
N1 K1 C37 C24 -81.2(3) . 3_657
N2 K1 C37 C24 -134.2(3) . 3_657
C2 K1 C37 C24 44.5(4) 3_657 3_657
C1 K1 C37 C24 17.8(4) 3_657 3_657
C6 K1 C37 C24 -103.0(3) . 3_657
C9 K1 C37 C24 -165.2(3) . 3_657
C7 K1 C37 C24 -97.0(5) . 3_657
C8 K1 C37 C24 -174.9(4) . 3_657
C3 K1 C37 C24 44.2(3) 3_657 3_657
N1 K1 C37 C24 5.0(3) 3_657 3_657
N3 K1 C37 C38 63.3(5) . .
N1 K1 C37 C38 172.3(6) . .
N2 K1 C37 C38 119.3(5) . .
C2 K1 C37 C38 -62.0(6) 3_657 .
C1 K1 C37 C38 -88.7(6) 3_657 .
C6 K1 C37 C38 150.5(5) . .
C9 K1 C37 C38 88.3(6) . .
C24 K1 C37 C38 -106.5(7) 3_657 .
C7 K1 C37 C38 156.5(5) . .
C8 K1 C37 C38 78.6(7) . .
C3 K1 C37 C38 -62.3(5) 3_657 .
N1 K1 C37 C38 -101.5(5) 3_657 .
C24 C37 C38 C39 1.5(8) 3_657 .
K1 C37 C38 C39 81.7(7) . .
C37 C38 C39 C22 -1.1(8) . 3_657
O3 K2 O1 C40 -157.3(7) . .
O2 K2 O1 C40 142.1(7) . .
C15 K2 O1 C40 -136.6(7) . .
C14 K2 O1 C40 64.8(15) . .
N3 K2 O1 C40 -92.0(7) . .
C12 K2 O1 C40 -49.4(7) . .
C13 K2 O1 C40 -5.5(8) . .
C35 K2 O1 C40 -69.8(7) . .
C2 K2 O1 C40 56.0(7) 4_565 .
O3 K2 O1 C43 73.6(7) . .
O2 K2 O1 C43 13.1(7) . .
C15 K2 O1 C43 94.3(8) . .
C14 K2 O1 C43 -64.3(15) . .
N3 K2 O1 C43 139.0(6) . .
C12 K2 O1 C43 -178.5(6) . .
C13 K2 O1 C43 -134.5(7) . .
C35 K2 O1 C43 161.1(7) . .
C2 K2 O1 C43 -73.0(7) 4_565 .
O1 K2 O2 C45 114.2(4) . .
O3 K2 O2 C45 26.7(4) . .
C15 K2 O2 C45 -47.4(4) . .
C14 K2 O2 C45 -73.7(4) . .
N3 K2 O2 C45 -35.3(4) . .
C12 K2 O2 C45 -56.7(4) . .
C13 K2 O2 C45 -81.7(4) . .
C35 K2 O2 C45 27.1(5) . .
C2 K2 O2 C45 -156.3(4) 4_565 .
O1 K2 O2 C44 -117.5(4) . .
O3 K2 O2 C44 155.0(4) . .
C15 K2 O2 C44 80.9(4) . .
C14 K2 O2 C44 54.7(4) . .
N3 K2 O2 C44 93.0(4) . .
C12 K2 O2 C44 71.6(4) . .
C13 K2 O2 C44 46.6(4) . .
C35 K2 O2 C44 155.4(4) . .
C2 K2 O2 C44 -28.0(4) 4_565 .
C43 O1 C40 C41 -29.1(11) . .
K2 O1 C40 C41 -161.2(7) . .
O1 C40 C41 C42 37.8(13) . .
C40 C41 C42 C43 -32.3(16) . .
C41 C42 C43 O1 17.1(17) . .
C40 O1 C43 C42 8.8(13) . .
K2 O1 C43 C42 145.6(9) . .
O1 K2 O3 C47 84.6(7) . .
O2 K2 O3 C47 175.3(8) . .
C15 K2 O3 C47 -88.7(7) . .
C14 K2 O3 C47 -100.8(7) . .
N3 K2 O3 C47 -62.4(7) . .
C12 K2 O3 C47 -58.0(7) . .
C13 K2 O3 C47 -81.1(7) . .
C35 K2 O3 C47 -4.5(7) . .
C2 K2 O3 C47 169.8(7) 4_565 .
O1 K2 O3 C46 -85.8(5) . .
O2 K2 O3 C46 4.9(4) . .
C15 K2 O3 C46 100.9(5) . .
C14 K2 O3 C46 88.8(4) . .
N3 K2 O3 C46 127.3(5) . .
C12 K2 O3 C46 131.6(4) . .
C13 K2 O3 C46 108.5(4) . .
C35 K2 O3 C46 -174.9(4) . .
C2 K2 O3 C46 -0.6(6) 4_565 .
C44 O2 C45 C46 174.1(5) . .
K2 O2 C45 C46 -56.0(6) . .
C47 O3 C46 C45 154.5(7) . .
K2 O3 C46 C45 -33.6(7) . .
O2 C45 C46 O3 60.3(7) . .
